data_7060442
loop_
_publ_author_name
'Akhtar, Sohel'
'Singha, Pabitra'
'De, Avik'
'Das, Krishna Sundar'
'Saha, Sayan'
'Bala, Sukhen'
'Mondal, Raju'

_publ_section_title
;
 Construction of a series of metal-directed MOFs to explore their physical
 and chemical properties
;
_journal_issue 14
_journal_name_full 'New Journal of Chemistry'
_journal_page_first 6438
_journal_page_last 6449
_journal_paper_doi 10.1039/D0NJ03424J
_journal_volume 45
_journal_year 2021
_chemical_formula_sum 'C55 H48 Mn2 N13 O10'
_chemical_formula_weight 1160.94
_space_group_crystal_system monoclinic
_space_group_IT_number 14
_space_group_name_Hall '-P 2ybc'
_space_group_name_H-M_alt 'P 1 21/c 1'
_atom_sites_solution_hydrogens geom
_audit_creation_method SHELXL-2016/6
_audit_update_record
;
2021-02-10 deposited with the CCDC.	2021-03-09 downloaded from the CCDC.
;
_cell_angle_alpha 90
_cell_angle_beta 111.043(2)
_cell_angle_gamma 90
_cell_formula_units_Z 4
_cell_length_a 27.0143(15)
_cell_length_b 10.0527(6)
_cell_length_c 20.5229(12)
_cell_measurement_reflns_used 16221
_cell_measurement_temperature 100(2)
_cell_measurement_theta_max 32.577
_cell_measurement_theta_min 2.296
_cell_volume 5201.7(5)
_computing_cell_refinement 'Bruker APEX-2'
_computing_data_collection 'Bruker APEX-2'
_computing_data_reduction 'Bruker SHELXTL'
_computing_molecular_graphics 'Bruker SHELXTL'
_computing_publication_material 'Bruker SHELXTL'
_computing_structure_refinement 'SHELXL-2016/6 (Sheldrick, 2016)'
_computing_structure_solution 'SHELXT 2014/5 (Sheldrick, 2014)'
_diffrn_ambient_temperature 100(2)
_diffrn_detector_area_resol_mean 8
_diffrn_measured_fraction_theta_full 0.998
_diffrn_measured_fraction_theta_max 0.404
_diffrn_measurement_device_type 'Bruker APEX-2 CCD area detector'
_diffrn_measurement_method '/w scans'
_diffrn_radiation_type MoK\a
_diffrn_radiation_wavelength 0.71073
_diffrn_reflns_av_R_equivalents 0.0777
_diffrn_reflns_av_unetI/netI 0.0580
_diffrn_reflns_Laue_measured_fraction_full 0.998
_diffrn_reflns_Laue_measured_fraction_max 0.404
_diffrn_reflns_limit_h_max 31
_diffrn_reflns_limit_h_min -33
_diffrn_reflns_limit_k_max 12
_diffrn_reflns_limit_k_min -12
_diffrn_reflns_limit_l_max 25
_diffrn_reflns_limit_l_min -25
_diffrn_reflns_number 57048
_diffrn_reflns_point_group_measured_fraction_full 0.998
_diffrn_reflns_point_group_measured_fraction_max 0.404
_diffrn_reflns_theta_full 25.242
_diffrn_reflns_theta_max 25.999
_diffrn_reflns_theta_min 2.181
_diffrn_source 'fine-focus sealed tube'
_exptl_absorpt_coefficient_mu 0.560
_exptl_absorpt_correction_T_max 1.00000
_exptl_absorpt_correction_T_min 0.69626
_exptl_absorpt_correction_type multi-scan
_exptl_absorpt_process_details 'SADABS v.2.03 (Bruker, 2001), wR2(int)=0.1366 before correction'
_exptl_crystal_colour Yellow
_exptl_crystal_density_diffrn 1.482
_exptl_crystal_density_meas ?
_exptl_crystal_density_method 'not measured'
_exptl_crystal_description Block
_exptl_crystal_F_000 2396
_exptl_crystal_size_max 0.34
_exptl_crystal_size_mid 0.28
_exptl_crystal_size_min 0.22
_refine_diff_density_max 1.756
_refine_diff_density_min -1.235
_refine_diff_density_rms 0.119
_refine_ls_extinction_method none
_refine_ls_goodness_of_fit_ref 1.000
_refine_ls_hydrogen_treatment constr
_refine_ls_matrix_type full
_refine_ls_number_parameters 733
_refine_ls_number_reflns 10146
_refine_ls_number_restraints 2
_refine_ls_restrained_S_all 1.003
_refine_ls_R_factor_all 0.1095
_refine_ls_R_factor_gt 0.0840
_refine_ls_shift/su_max 0.000
_refine_ls_shift/su_mean 0.000
_refine_ls_structure_factor_coef Fsqd
_refine_ls_weighting_details 'w=1/[\s^2^(Fo^2^)+(0.0881P)^2^+38.6114P] where P=(Fo^2^+2Fc^2^)/3'
_refine_ls_weighting_scheme calc
_refine_ls_wR_factor_gt 0.2198
_refine_ls_wR_factor_ref 0.2316
_reflns_Friedel_coverage 0.000
_reflns_number_gt 7626
_reflns_number_total 10146
_reflns_threshold_expression 'I > 2\s(I)'
_cod_data_source_file d0nj03424j2.cif
_cod_data_source_block test_a
_cod_depositor_comments
;
The following automatic conversions were performed:

data item '_exptl_crystal_density_meas' value 'not measured' was
changed to '?' -- the value is perceived as not measured.

Automatic conversion script
Id: cif_fix_values 7556 2019-12-06 15:28:31Z antanas 

 Adding full bibliography for 7060438--7060444.cif.
;
_cod_original_sg_symbol_H-M 'P 21/c'
_cod_database_code 7060442
_shelx_shelxl_version_number 2016/6
_shelx_space_group_comment
;
The symmetry employed for this shelxl refinement is uniquely defined
by the following loop, which should always be used as a source of
symmetry information in preference to the above space-group names.
They are only intended as comments.
;

loop_
_space_group_symop_operation_xyz
'x, y, z'
'-x, y+1/2, -z+1/2'
'-x, -y, -z'
'x, -y-1/2, z-1/2'

loop_
_atom_site_label
_atom_site_type_symbol
_atom_site_fract_x
_atom_site_fract_y
_atom_site_fract_z
_atom_site_U_iso_or_equiv
_atom_site_adp_type
_atom_site_occupancy
_atom_site_site_symmetry_order
_atom_site_calc_flag
_atom_site_refinement_flags_posn
_atom_site_refinement_flags_adp
_atom_site_refinement_flags_occupancy
_atom_site_disorder_assembly
_atom_site_disorder_group
Mn01 Mn -0.09027(2) 0.94993(6) 0.27822(3) 0.01517(17) Uani 1 1 d . . . . .
Mn02 Mn 0.41127(2) 1.08390(6) 0.77818(3) 0.01764(18) Uani 1 1 d . . . . .
O1 O -0.10209(12) 0.7934(3) 0.34179(16) 0.0248(7) Uani 1 1 d . . . . .
O2 O -0.08759(13) 0.6792(3) 0.25786(17) 0.0282(7) Uani 1 1 d . . . . .
O3 O -0.11702(13) 0.0842(3) 0.35199(17) 0.0269(7) Uani 1 1 d . . . . .
O4 O -0.09443(12) 0.1752(3) 0.26975(16) 0.0245(7) Uani 1 1 d . . . . .
N1 N -0.17360(18) 0.4837(4) 0.4704(2) 0.0348(10) Uani 1 1 d . . . . .
N2 N -0.1854(2) 0.3873(5) 0.4979(3) 0.0433(12) Uani 1 1 d . . . . .
N3 N -0.1971(3) 0.3096(5) 0.5293(3) 0.074(2) Uani 1 1 d . . . . .
C1 C -0.09966(16) 0.6852(4) 0.3111(2) 0.0193(8) Uani 1 1 d . . . . .
C2 C -0.11366(15) 0.5589(4) 0.3400(2) 0.0164(8) Uani 1 1 d . . . . .
C3 C -0.10607(16) 0.4341(4) 0.3160(2) 0.0165(8) Uani 1 1 d . . . . .
H3 H -0.091637 0.426469 0.280229 0.020 Uiso 1 1 calc R U . . .
C4 C -0.11965(16) 0.3202(4) 0.3445(2) 0.0179(8) Uani 1 1 d . . . . .
C5 C -0.14177(16) 0.3322(4) 0.3962(2) 0.0208(9) Uani 1 1 d . . . . .
H5 H -0.150961 0.254570 0.415736 0.025 Uiso 1 1 calc R U . . .
C6 C -0.15034(18) 0.4567(4) 0.4191(2) 0.0231(9) Uani 1 1 d . . . . .
C7 C -0.13541(17) 0.5703(4) 0.3918(2) 0.0202(9) Uani 1 1 d . . . . .
H7 H -0.140093 0.655638 0.408584 0.024 Uiso 1 1 calc R U . . .
C8 C -0.10987(16) 0.1855(4) 0.3200(2) 0.0207(9) Uani 1 1 d . . . . .
O1A O 0.39075(14) 0.9305(3) 0.8399(2) 0.0349(8) Uani 1 1 d . . . . .
O2A O 0.40568(16) 0.8218(4) 0.7556(2) 0.0508(11) Uani 1 1 d . . . . .
O3A O 0.41490(12) 0.3202(3) 0.77138(15) 0.0236(7) Uani 1 1 d . . . . .
O4A O 0.39691(12) 0.2221(3) 0.85640(16) 0.0244(7) Uani 1 1 d . . . . .
N1A N 0.33321(16) 0.5995(4) 0.9761(2) 0.0311(9) Uani 1 1 d . . . . .
N2A N 0.32745(17) 0.4960(5) 1.0050(2) 0.0345(10) Uani 1 1 d . . . . .
N3A N 0.3206(2) 0.4065(6) 1.0348(3) 0.0535(14) Uani 1 1 d . . . . .
C1A C 0.39449(17) 0.8244(4) 0.8098(3) 0.0259(10) Uani 1 1 d . . . . .
C2A C 0.38442(16) 0.6968(4) 0.8404(2) 0.0192(8) Uani 1 1 d . . . . .
C3A C 0.36356(16) 0.7001(4) 0.8929(2) 0.0197(8) Uani 1 1 d . . . . .
H3A H 0.354993 0.783056 0.908313 0.024 Uiso 1 1 calc R U . . .
C4A C 0.35505(16) 0.5830(4) 0.9231(2) 0.0200(9) Uani 1 1 d . . . . .
C5A C 0.36757(16) 0.4611(4) 0.9009(2) 0.0182(8) Uani 1 1 d . . . . .
H5A H 0.362215 0.380783 0.921874 0.022 Uiso 1 1 calc R U . . .
C6A C 0.38802(15) 0.4580(4) 0.8476(2) 0.0154(8) Uani 1 1 d . . . . .
C7A C 0.39598(15) 0.5750(4) 0.8170(2) 0.0155(8) Uani 1 1 d . . . . .
H7A H 0.409310 0.572024 0.779991 0.019 Uiso 1 1 calc R U . . .
C8A C 0.40117(15) 0.3253(4) 0.8236(2) 0.0192(9) Uani 1 1 d . . . . .
N4 N -0.00346(13) 0.9585(3) 0.35119(17) 0.0176(7) Uani 1 1 d . . . . .
N5 N 0.32619(14) 1.1038(4) 0.70160(19) 0.0233(8) Uani 1 1 d . . . . .
C9 C 0.01064(18) 0.9316(4) 0.4197(2) 0.0244(9) Uani 1 1 d . . . . .
H9 H -0.016085 0.902688 0.436487 0.029 Uiso 1 1 calc R U . . .
C10 C 0.06182(19) 0.9437(5) 0.4669(2) 0.0266(10) Uani 1 1 d . . . . .
H10 H 0.069587 0.923678 0.514768 0.032 Uiso 1 1 calc R U . . .
C11 C 0.10238(17) 0.9855(4) 0.4440(2) 0.0239(9) Uani 1 1 d . . . . .
C12 C 0.08819(18) 1.0124(5) 0.3739(2) 0.0254(9) Uani 1 1 d . . . . .
H12 H 0.114296 1.039482 0.355602 0.030 Uiso 1 1 calc R U . . .
C13 C 0.03614(17) 0.9999(4) 0.3304(2) 0.0247(9) Uani 1 1 d . . . . .
H13 H 0.027407 1.021793 0.282568 0.030 Uiso 1 1 calc R U . . .
C14 C 0.15886(18) 0.9967(5) 0.4933(2) 0.0273(10) Uani 1 1 d . . . . .
H14A H 0.181936 1.011599 0.465812 0.033 Uiso 1 1 calc R U . . .
H14B H 0.169589 0.911507 0.518605 0.033 Uiso 1 1 calc R U . . .
C15 C 0.16776(17) 1.1091(5) 0.5463(2) 0.0258(10) Uani 1 1 d . . . . .
H15A H 0.161196 1.195369 0.521381 0.031 Uiso 1 1 calc R U . . .
H15B H 0.141820 1.100279 0.570022 0.031 Uiso 1 1 calc R U . . .
C16 C 0.22292(17) 1.1093(5) 0.6004(2) 0.0244(9) Uani 1 1 d . . . . .
C17 C 0.25246(19) 1.2247(5) 0.6219(3) 0.0323(11) Uani 1 1 d . . . . .
H17 H 0.237934 1.308096 0.602657 0.039 Uiso 1 1 calc R U . . .
C18 C 0.30277(19) 1.2180(5) 0.6712(3) 0.0341(11) Uani 1 1 d . . . . .
H18 H 0.322238 1.298392 0.684649 0.041 Uiso 1 1 calc R U . . .
C19 C 0.2975(2) 0.9944(5) 0.6810(3) 0.0483(16) Uani 1 1 d . . . . .
H19 H 0.313071 0.912050 0.700674 0.058 Uiso 1 1 calc R U . . .
C20 C 0.2466(2) 0.9924(6) 0.6330(3) 0.0465(15) Uani 1 1 d . . . . .
H20 H 0.227626 0.910881 0.622107 0.056 Uiso 1 1 calc R U . . .
N4A N 0.49784(14) 1.0682(3) 0.84919(18) 0.0204(7) Uani 1 1 d . . . . .
N5A N 0.82663(14) 0.9248(4) 1.19611(19) 0.0229(8) Uani 1 1 d . . . . .
C9A C 0.53786(19) 1.0408(6) 0.8268(2) 0.0322(11) Uani 1 1 d . . . . .
H9A H 0.529578 1.030265 0.778052 0.039 Uiso 1 1 calc R U . . .
C10A C 0.58994(18) 1.0272(5) 0.8701(2) 0.0306(11) Uani 1 1 d . . . . .
H10A H 0.616441 1.009119 0.850889 0.037 Uiso 1 1 calc R U . . .
C11A C 0.60383(17) 1.0399(4) 0.9421(2) 0.0210(9) Uani 1 1 d . . . . .
C12A C 0.56245(17) 1.0661(4) 0.9656(2) 0.0226(9) Uani 1 1 d . . . . .
H12A H 0.569519 1.075302 1.014148 0.027 Uiso 1 1 calc R U . . .
C13A C 0.51138(17) 1.0786(4) 0.9187(2) 0.0194(8) Uani 1 1 d . . . . .
H13A H 0.484054 1.095704 0.936544 0.023 Uiso 1 1 calc R U . . .
C14A C 0.66045(17) 1.0250(4) 0.9902(2) 0.0226(9) Uani 1 1 d . . . . .
H14C H 0.672460 1.109105 1.016166 0.027 Uiso 1 1 calc R U . . .
H14D H 0.682957 1.008181 0.962207 0.027 Uiso 1 1 calc R U . . .
C15A C 0.66774(18) 0.9103(5) 1.0428(3) 0.0292(10) Uani 1 1 d . . . . .
H15C H 0.641859 0.920104 1.066486 0.035 Uiso 1 1 calc R U . . .
H15D H 0.660824 0.824349 1.017527 0.035 Uiso 1 1 calc R U . . .
C16A C 0.72298(17) 0.9104(4) 1.0961(2) 0.0251(9) Uani 1 1 d . . . . .
C17A C 0.76645(19) 0.8668(5) 1.0822(3) 0.0325(11) Uani 1 1 d . . . . .
H17A H 0.761703 0.830902 1.037576 0.039 Uiso 1 1 calc R U . . .
C18A C 0.81671(19) 0.8742(5) 1.1320(2) 0.0300(10) Uani 1 1 d . . . . .
H18A H 0.845645 0.842225 1.120466 0.036 Uiso 1 1 calc R U . . .
C19A C 0.78440(19) 0.9654(5) 1.2099(3) 0.0326(11) Uani 1 1 d . . . . .
H19A H 0.790216 1.000254 1.255034 0.039 Uiso 1 1 calc R U . . .
C20A C 0.73302(19) 0.9602(5) 1.1632(3) 0.0349(11) Uani 1 1 d . . . . .
H20A H 0.704642 0.990114 1.176498 0.042 Uiso 1 1 calc R U . . .
N4B N -0.06014(14) 0.9544(3) 0.18791(17) 0.0185(7) Uani 1 1 d . . . . .
C9B C -0.06192(19) 1.0610(5) 0.1490(2) 0.0260(10) Uani 1 1 d . . . . .
H9B H -0.075900 1.141313 0.159743 0.031 Uiso 1 1 calc R U . . .
C10B C -0.0442(2) 1.0606(5) 0.0932(2) 0.0292(10) Uani 1 1 d . . . . .
H10B H -0.046069 1.139743 0.067150 0.035 Uiso 1 1 calc R U . . .
C11B C -0.02403(17) 0.9459(5) 0.0753(2) 0.0251(10) Uani 1 1 d . . . . .
C12B C -0.02274(18) 0.8340(5) 0.1156(2) 0.0259(10) Uani 1 1 d . . . . .
H12B H -0.010001 0.751840 0.104915 0.031 Uiso 1 1 calc R U . . .
C13B C -0.03990(18) 0.8423(5) 0.1708(2) 0.0257(10) Uani 1 1 d . . . . .
H13B H -0.037422 0.765092 0.198550 0.031 Uiso 1 1 calc R U . . .
C14B C -0.00294(18) 0.9349(5) 0.0160(2) 0.0267(10) Uani 1 1 d . . . . .
H14E H 0.032073 0.890402 0.033905 0.032 Uiso 1 1 calc R U . . .
H14F H -0.027203 0.877425 -0.020857 0.032 Uiso 1 1 calc R U . . .
N4C N 0.43709(13) 1.0716(3) 0.68371(18) 0.0182(7) Uani 1 1 d . . . . .
C9C C 0.44103(18) 0.9595(5) 0.6517(2) 0.0254(10) Uani 1 1 d . . . . .
H9C H 0.430677 0.879094 0.667523 0.031 Uiso 1 1 calc R U . . .
C10C C 0.45920(18) 0.9521(4) 0.5969(2) 0.0241(9) Uani 1 1 d . . . . .
H10C H 0.461211 0.868448 0.576547 0.029 Uiso 1 1 calc R U . . .
C11C C 0.47445(15) 1.0664(4) 0.5718(2) 0.0188(8) Uani 1 1 d . . . . .
C12C C 0.46963(18) 1.1854(4) 0.6043(2) 0.0255(10) Uani 1 1 d . . . . .
H12C H 0.479047 1.267457 0.588885 0.031 Uiso 1 1 calc R U . . .
C13C C 0.45117(19) 1.1834(5) 0.6589(2) 0.0263(10) Uani 1 1 d . . . . .
H13C H 0.448259 1.265564 0.680142 0.032 Uiso 1 1 calc R U . . .
C14C C 0.49681(16) 1.0681(4) 0.5145(2) 0.0180(8) Uani 1 1 d . . . . .
H14G H 0.531953 1.111921 0.532410 0.022 Uiso 1 1 calc R U . . .
H14H H 0.473390 1.123154 0.475659 0.022 Uiso 1 1 calc R U . . .
O1S O -0.2532(2) 0.2814(7) 0.2644(3) 0.0393(17) Uani 0.5 1 d D . P A .
O1S' O -0.2640(4) 0.4980(11) 0.2796(5) 0.133(7) Uani 0.5 1 d D . P A 2
N1S N -0.23398(19) 0.4391(5) 0.2034(3) 0.0483(13) Uani 1 1 d . . . . .
C1S C -0.2521(2) 0.4035(7) 0.2532(4) 0.0532(18) Uani 1 1 d . . . . .
C2S C -0.2155(3) 0.3382(7) 0.1649(4) 0.0642(19) Uani 1 1 d . . . . .
H2S1 H -0.235230 0.347894 0.114696 0.096 Uiso 1 1 calc R U . . .
H2S2 H -0.221551 0.249067 0.179939 0.096 Uiso 1 1 calc R U . . .
H2S3 H -0.177577 0.350661 0.174536 0.096 Uiso 1 1 calc R U . . .
C3S C -0.2292(3) 0.5758(7) 0.1858(5) 0.073(2) Uani 1 1 d . . . . .
H3S1 H -0.248815 0.589501 0.135873 0.109 Uiso 1 1 calc R U . . .
H3S2 H -0.191752 0.597522 0.196766 0.109 Uiso 1 1 calc R U . . .
H3S3 H -0.243919 0.633509 0.212884 0.109 Uiso 1 1 calc R U . . .
O1W O -0.3045(3) 0.3262(7) 0.3681(4) 0.119(3) Uani 1 1 d . . . . .

loop_
_atom_site_aniso_label
_atom_site_aniso_U_11
_atom_site_aniso_U_22
_atom_site_aniso_U_33
_atom_site_aniso_U_23
_atom_site_aniso_U_13
_atom_site_aniso_U_12
Mn01 0.0202(3) 0.0137(3) 0.0130(3) 0.0002(2) 0.0076(2) -0.0013(2)
Mn02 0.0202(3) 0.0186(3) 0.0149(3) -0.0024(2) 0.0072(3) 0.0003(2)
O1 0.0336(17) 0.0101(14) 0.0329(17) 0.0024(12) 0.0148(14) -0.0026(12)
O2 0.0402(19) 0.0225(16) 0.0303(17) 0.0047(13) 0.0228(15) 0.0010(13)
O3 0.0394(19) 0.0128(15) 0.0280(17) -0.0005(12) 0.0118(14) 0.0013(13)
O4 0.0371(18) 0.0165(15) 0.0235(16) -0.0040(12) 0.0152(14) 0.0028(13)
N1 0.049(3) 0.025(2) 0.042(2) 0.0047(19) 0.031(2) -0.0003(18)
N2 0.075(3) 0.027(2) 0.048(3) 0.000(2) 0.045(3) 0.002(2)
N3 0.149(6) 0.024(3) 0.095(5) 0.011(3) 0.099(5) 0.003(3)
C1 0.0181(19) 0.015(2) 0.022(2) 0.0023(16) 0.0036(16) 0.0006(15)
C2 0.0192(19) 0.0106(19) 0.019(2) 0.0020(15) 0.0063(16) 0.0000(15)
C3 0.020(2) 0.0151(19) 0.0132(19) 0.0012(15) 0.0051(16) -0.0002(15)
C4 0.020(2) 0.014(2) 0.018(2) 0.0007(16) 0.0048(16) 0.0002(15)
C5 0.025(2) 0.016(2) 0.021(2) 0.0044(16) 0.0071(17) -0.0049(16)
C6 0.031(2) 0.018(2) 0.025(2) 0.0004(17) 0.0156(19) -0.0018(17)
C7 0.027(2) 0.0128(19) 0.024(2) -0.0046(16) 0.0131(18) 0.0008(16)
C8 0.022(2) 0.012(2) 0.022(2) -0.0042(16) 0.0003(17) 0.0013(15)
O1A 0.0351(19) 0.0146(16) 0.049(2) 0.0076(15) 0.0079(16) 0.0003(13)
O2A 0.056(2) 0.048(2) 0.065(3) 0.038(2) 0.040(2) 0.0176(19)
O3A 0.0297(16) 0.0216(16) 0.0233(16) -0.0061(12) 0.0143(13) 0.0004(12)
O4A 0.0331(17) 0.0123(14) 0.0293(17) -0.0001(12) 0.0130(14) -0.0003(12)
N1A 0.037(2) 0.038(2) 0.025(2) 0.0011(18) 0.0198(18) 0.0043(18)
N2A 0.043(2) 0.041(3) 0.028(2) -0.001(2) 0.0222(19) -0.004(2)
N3A 0.077(4) 0.058(3) 0.040(3) 0.004(3) 0.039(3) -0.011(3)
C1A 0.023(2) 0.019(2) 0.036(3) 0.0081(19) 0.0102(19) 0.0037(17)
C2A 0.0169(19) 0.017(2) 0.020(2) 0.0005(16) 0.0028(16) 0.0010(15)
C3A 0.022(2) 0.015(2) 0.021(2) -0.0026(16) 0.0069(17) 0.0017(16)
C4A 0.023(2) 0.025(2) 0.015(2) 0.0011(16) 0.0097(17) 0.0060(17)
C5A 0.020(2) 0.017(2) 0.019(2) 0.0040(16) 0.0078(16) -0.0004(16)
C6A 0.0166(19) 0.0144(19) 0.0146(19) -0.0025(15) 0.0048(15) 0.0008(15)
C7A 0.0158(18) 0.018(2) 0.0138(19) 0.0012(15) 0.0064(15) 0.0003(15)
C8A 0.0157(19) 0.016(2) 0.020(2) -0.0031(16) -0.0001(16) -0.0002(15)
N4 0.0231(18) 0.0146(17) 0.0153(17) -0.0002(13) 0.0073(14) -0.0011(13)
N5 0.0234(18) 0.028(2) 0.0194(18) -0.0033(15) 0.0094(15) -0.0030(15)
C9 0.032(2) 0.024(2) 0.019(2) 0.0010(17) 0.0103(18) -0.0051(18)
C10 0.036(3) 0.028(2) 0.016(2) 0.0044(18) 0.0088(19) -0.0008(19)
C11 0.028(2) 0.018(2) 0.024(2) -0.0024(17) 0.0080(18) 0.0012(17)
C12 0.028(2) 0.024(2) 0.025(2) 0.0029(18) 0.0113(19) -0.0013(18)
C13 0.030(2) 0.022(2) 0.022(2) 0.0040(18) 0.0089(18) -0.0018(18)
C14 0.026(2) 0.028(2) 0.025(2) -0.0052(19) 0.0056(19) 0.0037(19)
C15 0.028(2) 0.027(2) 0.024(2) -0.0022(19) 0.0110(19) 0.0013(18)
C16 0.025(2) 0.028(2) 0.020(2) -0.0026(18) 0.0085(18) -0.0028(18)
C17 0.031(2) 0.027(2) 0.037(3) -0.006(2) 0.010(2) 0.001(2)
C18 0.031(3) 0.030(3) 0.040(3) -0.012(2) 0.010(2) 0.000(2)
C19 0.043(3) 0.026(3) 0.054(4) 0.015(3) -0.010(3) -0.013(2)
C20 0.047(3) 0.028(3) 0.049(3) 0.011(2) -0.003(3) -0.015(2)
N4A 0.0252(19) 0.0178(18) 0.0187(18) -0.0007(14) 0.0087(15) 0.0013(14)
N5A 0.0237(18) 0.0221(19) 0.0238(19) 0.0040(15) 0.0096(15) 0.0010(14)
C9A 0.031(2) 0.049(3) 0.019(2) -0.003(2) 0.0112(19) 0.005(2)
C10A 0.026(2) 0.044(3) 0.023(2) -0.004(2) 0.0108(19) 0.005(2)
C11A 0.025(2) 0.015(2) 0.022(2) 0.0008(16) 0.0077(18) -0.0005(16)
C12A 0.029(2) 0.022(2) 0.018(2) -0.0015(17) 0.0099(18) -0.0009(17)
C13A 0.026(2) 0.016(2) 0.020(2) 0.0022(16) 0.0129(17) 0.0016(16)
C14A 0.023(2) 0.024(2) 0.021(2) -0.0013(18) 0.0078(17) -0.0007(17)
C15A 0.031(2) 0.022(2) 0.034(3) 0.010(2) 0.010(2) -0.0050(18)
C16A 0.027(2) 0.021(2) 0.026(2) 0.0098(18) 0.0083(19) -0.0039(17)
C17A 0.032(3) 0.035(3) 0.029(2) 0.000(2) 0.010(2) -0.003(2)
C18A 0.030(2) 0.032(3) 0.029(3) -0.005(2) 0.013(2) -0.003(2)
C19A 0.033(3) 0.039(3) 0.027(2) -0.002(2) 0.012(2) 0.002(2)
C20A 0.030(3) 0.036(3) 0.038(3) 0.000(2) 0.010(2) 0.008(2)
N4B 0.0253(18) 0.0194(18) 0.0134(16) 0.0008(13) 0.0100(14) -0.0016(14)
C9B 0.035(3) 0.021(2) 0.025(2) 0.0022(18) 0.015(2) 0.0013(18)
C10B 0.043(3) 0.025(2) 0.025(2) 0.0080(19) 0.019(2) 0.002(2)
C11B 0.023(2) 0.033(3) 0.020(2) -0.0004(19) 0.0097(18) 0.0007(18)
C12B 0.031(2) 0.025(2) 0.027(2) -0.0002(19) 0.018(2) 0.0014(19)
C13B 0.033(2) 0.025(2) 0.027(2) -0.0031(19) 0.020(2) 0.0015(19)
C14B 0.029(2) 0.028(3) 0.023(2) 0.0028(19) 0.0099(19) 0.0039(19)
N4C 0.0213(17) 0.0192(18) 0.0160(17) -0.0030(13) 0.0089(14) -0.0006(14)
C9C 0.036(3) 0.023(2) 0.021(2) -0.0003(18) 0.0149(19) -0.0014(19)
C10C 0.034(2) 0.018(2) 0.025(2) -0.0035(17) 0.0168(19) 0.0000(18)
C11C 0.0148(19) 0.024(2) 0.016(2) -0.0007(16) 0.0035(16) -0.0019(16)
C12C 0.039(3) 0.018(2) 0.027(2) -0.0010(18) 0.021(2) -0.0044(18)
C13C 0.040(3) 0.020(2) 0.027(2) -0.0032(18) 0.022(2) 0.0001(19)
C14C 0.020(2) 0.021(2) 0.014(2) -0.0020(16) 0.0074(16) -0.0008(16)
O1S 0.032(4) 0.031(4) 0.044(4) 0.010(3) 0.000(3) -0.005(3)
O1S' 0.061(7) 0.128(12) 0.157(13) -0.098(11) -0.024(8) 0.033(7)
N1S 0.039(3) 0.036(3) 0.054(3) 0.001(2) -0.002(2) -0.001(2)
C1S 0.034(3) 0.045(4) 0.058(4) -0.009(3) -0.010(3) 0.003(3)
C2S 0.062(4) 0.050(4) 0.063(4) 0.001(3) 0.001(3) 0.000(3)
C3S 0.052(4) 0.038(4) 0.100(6) 0.016(4) -0.007(4) -0.004(3)
O1W 0.175(7) 0.087(5) 0.110(5) -0.015(4) 0.071(5) 0.015(5)

loop_
_atom_type_symbol
_atom_type_description
_atom_type_scat_dispersion_real
_atom_type_scat_dispersion_imag
_atom_type_scat_source
C C 0.0033 0.0016 'International Tables Vol C Tables 4.2.6.8 and 6.1.1.4'
H H 0.0000 0.0000 'International Tables Vol C Tables 4.2.6.8 and 6.1.1.4'
Mn Mn 0.3368 0.7283 'International Tables Vol C Tables 4.2.6.8 and 6.1.1.4'
N N 0.0061 0.0033 'International Tables Vol C Tables 4.2.6.8 and 6.1.1.4'
O O 0.0106 0.0060 'International Tables Vol C Tables 4.2.6.8 and 6.1.1.4'

loop_
_geom_angle_atom_site_label_1
_geom_angle_atom_site_label_2
_geom_angle_atom_site_label_3
_geom_angle
_geom_angle_site_symmetry_1
_geom_angle_site_symmetry_3
_geom_angle_publ_flag
O1 Mn01 O4 139.98(12) . 1_565 ?
O1 Mn01 N4B 133.31(12) . . ?
O4 Mn01 N4B 86.59(12) 1_565 . ?
O1 Mn01 N5A 92.65(13) . 1_454 ?
O4 Mn01 N5A 92.58(12) 1_565 1_454 ?
N4B Mn01 N5A 86.88(13) . 1_454 ?
O1 Mn01 N4 88.34(12) . . ?
O4 Mn01 N4 91.34(12) 1_565 . ?
N4B Mn01 N4 87.14(12) . . ?
N5A Mn01 N4 172.64(13) 1_454 . ?
O1 Mn01 O3 83.14(11) . 1_565 ?
O4 Mn01 O3 56.87(11) 1_565 1_565 ?
N4B Mn01 O3 143.44(12) . 1_565 ?
N5A Mn01 O3 95.24(12) 1_454 1_565 ?
N4 Mn01 O3 92.12(12) . 1_565 ?
O1 Mn01 C8 111.76(13) . 1_565 ?
O4 Mn01 C8 28.24(12) 1_565 1_565 ?
N4B Mn01 C8 114.82(13) . 1_565 ?
N5A Mn01 C8 94.60(13) 1_454 1_565 ?
N4 Mn01 C8 91.81(12) . 1_565 ?
O3 Mn01 C8 28.63(12) 1_565 1_565 ?
O1A Mn02 O4A 83.00(13) . 1_565 ?
O1A Mn02 N4A 89.77(13) . . ?
O4A Mn02 N4A 89.25(12) 1_565 . ?
O1A Mn02 N5 93.37(13) . . ?
O4A Mn02 N5 92.77(12) 1_565 . ?
N4A Mn02 N5 176.46(13) . . ?
O1A Mn02 N4C 132.09(13) . . ?
O4A Mn02 N4C 144.86(12) 1_565 . ?
N4A Mn02 N4C 89.02(13) . . ?
N5 Mn02 N4C 87.66(12) . . ?
O1A Mn02 O3A 139.45(12) . 1_565 ?
O4A Mn02 O3A 56.63(10) 1_565 1_565 ?
N4A Mn02 O3A 93.00(12) . 1_565 ?
N5 Mn02 O3A 85.69(12) . 1_565 ?
N4C Mn02 O3A 88.42(11) . 1_565 ?
C1 O1 Mn01 106.4(3) . . ?
C8 O3 Mn01 89.4(3) . 1_545 ?
C8 O4 Mn01 92.4(2) . 1_545 ?
N2 N1 C6 116.4(4) . . ?
N3 N2 N1 171.0(6) . . ?
O2 C1 O1 123.5(4) . . ?
O2 C1 C2 119.1(4) . . ?
O1 C1 C2 117.5(4) . . ?
C3 C2 C7 120.1(4) . . ?
C3 C2 C1 122.1(4) . . ?
C7 C2 C1 117.8(4) . . ?
C2 C3 C4 120.0(4) . . ?
C2 C3 H3 120.0 . . ?
C4 C3 H3 120.0 . . ?
C3 C4 C5 119.7(4) . . ?
C3 C4 C8 119.8(4) . . ?
C5 C4 C8 120.4(4) . . ?
C6 C5 C4 120.3(4) . . ?
C6 C5 H5 119.9 . . ?
C4 C5 H5 119.9 . . ?
C5 C6 C7 119.8(4) . . ?
C5 C6 N1 126.3(4) . . ?
C7 C6 N1 114.0(4) . . ?
C2 C7 C6 120.1(4) . . ?
C2 C7 H7 119.9 . . ?
C6 C7 H7 119.9 . . ?
O4 C8 O3 121.4(4) . . ?
O4 C8 C4 120.2(4) . . ?
O3 C8 C4 118.5(4) . . ?
O4 C8 Mn01 59.4(2) . 1_545 ?
O3 C8 Mn01 62.0(2) . 1_545 ?
C4 C8 Mn01 178.6(3) . 1_545 ?
C1A O1A Mn02 103.4(3) . . ?
C8A O3A Mn02 87.7(2) . 1_545 ?
C8A O4A Mn02 93.1(2) . 1_545 ?
N2A N1A C4A 115.4(4) . . ?
N3A N2A N1A 174.6(5) . . ?
O2A C1A O1A 122.8(4) . . ?
O2A C1A C2A 119.6(4) . . ?
O1A C1A C2A 117.6(4) . . ?
C3A C2A C7A 119.6(4) . . ?
C3A C2A C1A 119.5(4) . . ?
C7A C2A C1A 120.8(4) . . ?
C2A C3A C4A 120.5(4) . . ?
C2A C3A H3A 119.8 . . ?
C4A C3A H3A 119.8 . . ?
C3A C4A C5A 120.2(4) . . ?
C3A C4A N1A 115.1(4) . . ?
C5A C4A N1A 124.7(4) . . ?
C6A C5A C4A 119.3(4) . . ?
C6A C5A H5A 120.4 . . ?
C4A C5A H5A 120.4 . . ?
C7A C6A C5A 120.5(4) . . ?
C7A C6A C8A 120.6(4) . . ?
C5A C6A C8A 118.9(4) . . ?
C6A C7A C2A 120.0(4) . . ?
C6A C7A H7A 120.0 . . ?
C2A C7A H7A 120.0 . . ?
O3A C8A O4A 122.2(4) . . ?
O3A C8A C6A 119.4(4) . . ?
O4A C8A C6A 118.4(4) . . ?
C9 N4 C13 115.6(4) . . ?
C9 N4 Mn01 121.0(3) . . ?
C13 N4 Mn01 123.2(3) . . ?
C19 N5 C18 115.8(4) . . ?
C19 N5 Mn02 118.5(3) . . ?
C18 N5 Mn02 125.6(3) . . ?
N4 C9 C10 123.5(4) . . ?
N4 C9 H9 118.3 . . ?
C10 C9 H9 118.3 . . ?
C9 C10 C11 119.9(4) . . ?
C9 C10 H10 120.0 . . ?
C11 C10 H10 120.0 . . ?
C12 C11 C10 116.8(4) . . ?
C12 C11 C14 121.5(4) . . ?
C10 C11 C14 121.7(4) . . ?
C13 C12 C11 119.8(4) . . ?
C13 C12 H12 120.1 . . ?
C11 C12 H12 120.1 . . ?
N4 C13 C12 124.4(4) . . ?
N4 C13 H13 117.8 . . ?
C12 C13 H13 117.8 . . ?
C11 C14 C15 113.4(4) . . ?
C11 C14 H14A 108.9 . . ?
C15 C14 H14A 108.9 . . ?
C11 C14 H14B 108.9 . . ?
C15 C14 H14B 108.9 . . ?
H14A C14 H14B 107.7 . . ?
C16 C15 C14 112.8(4) . . ?
C16 C15 H15A 109.0 . . ?
C14 C15 H15A 109.0 . . ?
C16 C15 H15B 109.0 . . ?
C14 C15 H15B 109.0 . . ?
H15A C15 H15B 107.8 . . ?
C17 C16 C20 116.1(4) . . ?
C17 C16 C15 122.7(4) . . ?
C20 C16 C15 121.1(4) . . ?
C18 C17 C16 119.8(5) . . ?
C18 C17 H17 120.1 . . ?
C16 C17 H17 120.1 . . ?
N5 C18 C17 123.9(5) . . ?
N5 C18 H18 118.1 . . ?
C17 C18 H18 118.1 . . ?
N5 C19 C20 124.1(5) . . ?
N5 C19 H19 117.9 . . ?
C20 C19 H19 117.9 . . ?
C19 C20 C16 120.2(5) . . ?
C19 C20 H20 119.9 . . ?
C16 C20 H20 119.9 . . ?
C13A N4A C9A 115.6(4) . . ?
C13A N4A Mn02 120.0(3) . . ?
C9A N4A Mn02 124.3(3) . . ?
C19A N5A C18A 116.0(4) . . ?
C19A N5A Mn01 119.9(3) . 1_656 ?
C18A N5A Mn01 124.1(3) . 1_656 ?
N4A C9A C10A 124.2(4) . . ?
N4A C9A H9A 117.9 . . ?
C10A C9A H9A 117.9 . . ?
C9A C10A C11A 119.9(4) . . ?
C9A C10A H10A 120.0 . . ?
C11A C10A H10A 120.0 . . ?
C12A C11A C10A 116.1(4) . . ?
C12A C11A C14A 123.1(4) . . ?
C10A C11A C14A 120.7(4) . . ?
C13A C12A C11A 120.3(4) . . ?
C13A C12A H12A 119.9 . . ?
C11A C12A H12A 119.9 . . ?
N4A C13A C12A 123.9(4) . . ?
N4A C13A H13A 118.1 . . ?
C12A C13A H13A 118.1 . . ?
C11A C14A C15A 112.3(4) . . ?
C11A C14A H14C 109.1 . . ?
C15A C14A H14C 109.1 . . ?
C11A C14A H14D 109.1 . . ?
C15A C14A H14D 109.1 . . ?
H14C C14A H14D 107.9 . . ?
C16A C15A C14A 110.7(4) . . ?
C16A C15A H15C 109.5 . . ?
C14A C15A H15C 109.5 . . ?
C16A C15A H15D 109.5 . . ?
C14A C15A H15D 109.5 . . ?
H15C C15A H15D 108.1 . . ?
C17A C16A C20A 116.1(4) . . ?
C17A C16A C15A 123.2(4) . . ?
C20A C16A C15A 120.6(4) . . ?
C16A C17A C18A 121.2(5) . . ?
C16A C17A H17A 119.4 . . ?
C18A C17A H17A 119.4 . . ?
N5A C18A C17A 122.9(4) . . ?
N5A C18A H18A 118.6 . . ?
C17A C18A H18A 118.6 . . ?
N5A C19A C20A 124.6(5) . . ?
N5A C19A H19A 117.7 . . ?
C20A C19A H19A 117.7 . . ?
C19A C20A C16A 119.3(5) . . ?
C19A C20A H20A 120.3 . . ?
C16A C20A H20A 120.3 . . ?
C9B N4B C13B 116.6(4) . . ?
C9B N4B Mn01 124.0(3) . . ?
C13B N4B Mn01 119.4(3) . . ?
N4B C9B C10B 123.0(4) . . ?
N4B C9B H9B 118.5 . . ?
C10B C9B H9B 118.5 . . ?
C11B C10B C9B 120.5(4) . . ?
C11B C10B H10B 119.8 . . ?
C9B C10B H10B 119.8 . . ?
C10B C11B C12B 116.5(4) . . ?
C10B C11B C14B 124.8(4) . . ?
C12B C11B C14B 118.7(4) . . ?
C13B C12B C11B 119.9(4) . . ?
C13B C12B H12B 120.1 . . ?
C11B C12B H12B 120.1 . . ?
N4B C13B C12B 123.5(4) . . ?
N4B C13B H13B 118.2 . . ?
C12B C13B H13B 118.2 . . ?
C14B C14B C11B 114.6(5) 3_575 . ?
C14B C14B H14E 108.6 3_575 . ?
C11B C14B H14E 108.6 . . ?
C14B C14B H14F 108.6 3_575 . ?
C11B C14B H14F 108.6 . . ?
H14E C14B H14F 107.6 . . ?
C9C N4C C13C 116.0(4) . . ?
C9C N4C Mn02 124.6(3) . . ?
C13C N4C Mn02 119.3(3) . . ?
N4C C9C C10C 124.3(4) . . ?
N4C C9C H9C 117.9 . . ?
C10C C9C H9C 117.9 . . ?
C9C C10C C11C 120.1(4) . . ?
C9C C10C H10C 120.0 . . ?
C11C C10C H10C 120.0 . . ?
C10C C11C C12C 116.2(4) . . ?
C10C C11C C14C 124.0(4) . . ?
C12C C11C C14C 119.7(4) . . ?
C13C C12C C11C 119.8(4) . . ?
C13C C12C H12C 120.1 . . ?
C11C C12C H12C 120.1 . . ?
N4C C13C C12C 123.6(4) . . ?
N4C C13C H13C 118.2 . . ?
C12C C13C H13C 118.2 . . ?
C11C C14C C14C 115.4(4) . 3_676 ?
C11C C14C H14G 108.4 . . ?
C14C C14C H14G 108.4 3_676 . ?
C11C C14C H14H 108.4 . . ?
C14C C14C H14H 108.4 3_676 . ?
H14G C14C H14H 107.5 . . ?
C1S N1S C3S 122.7(6) . . ?
C1S N1S C2S 120.9(5) . . ?
C3S N1S C2S 116.4(6) . . ?
O1S' C1S O1S 132.2(9) . . ?
O1S' C1S N1S 111.5(7) . . ?
O1S C1S N1S 116.3(6) . . ?
N1S C2S H2S1 109.5 . . ?
N1S C2S H2S2 109.5 . . ?
H2S1 C2S H2S2 109.5 . . ?
N1S C2S H2S3 109.5 . . ?
H2S1 C2S H2S3 109.5 . . ?
H2S2 C2S H2S3 109.5 . . ?
N1S C3S H3S1 109.5 . . ?
N1S C3S H3S2 109.5 . . ?
H3S1 C3S H3S2 109.5 . . ?
N1S C3S H3S3 109.5 . . ?
H3S1 C3S H3S3 109.5 . . ?
H3S2 C3S H3S3 109.5 . . ?

loop_
_geom_bond_atom_site_label_1
_geom_bond_atom_site_label_2
_geom_bond_distance
_geom_bond_site_symmetry_2
_geom_bond_publ_flag
Mn01 O1 2.140(3) . ?
Mn01 O4 2.271(3) 1_565 ?
Mn01 N4B 2.276(3) . ?
Mn01 N5A 2.286(4) 1_454 ?
Mn01 N4 2.286(3) . ?
Mn01 O3 2.328(3) 1_565 ?
Mn01 C8 2.637(4) 1_565 ?
Mn02 O1A 2.190(3) . ?
Mn02 O4A 2.260(3) 1_565 ?
Mn02 N4A 2.274(4) . ?
Mn02 N5 2.280(4) . ?
Mn02 N4C 2.287(3) . ?
Mn02 O3A 2.384(3) 1_565 ?
O1 C1 1.271(5) . ?
O2 C1 1.248(5) . ?
O3 C8 1.264(5) . ?
O4 C8 1.249(5) . ?
N1 N2 1.219(6) . ?
N1 C6 1.433(6) . ?
N2 N3 1.129(6) . ?
C1 C2 1.505(5) . ?
C2 C3 1.390(5) . ?
C2 C7 1.392(6) . ?
C3 C4 1.393(6) . ?
C3 H3 0.9500 . ?
C4 C5 1.398(6) . ?
C4 C8 1.499(5) . ?
C5 C6 1.385(6) . ?
C5 H5 0.9500 . ?
C6 C7 1.394(6) . ?
C7 H7 0.9500 . ?
O1A C1A 1.256(6) . ?
O2A C1A 1.253(6) . ?
O3A C8A 1.255(5) . ?
O4A C8A 1.264(5) . ?
N1A N2A 1.234(6) . ?
N1A C4A 1.421(5) . ?
N2A N3A 1.140(6) . ?
C1A C2A 1.495(6) . ?
C2A C3A 1.384(6) . ?
C2A C7A 1.391(6) . ?
C3A C4A 1.387(6) . ?
C3A H3A 0.9500 . ?
C4A C5A 1.391(6) . ?
C5A C6A 1.391(6) . ?
C5A H5A 0.9500 . ?
C6A C7A 1.387(6) . ?
C6A C8A 1.508(5) . ?
C7A H7A 0.9500 . ?
N4 C9 1.346(5) . ?
N4 C13 1.352(6) . ?
N5 C19 1.324(6) . ?
N5 C18 1.351(6) . ?
C9 C10 1.379(6) . ?
C9 H9 0.9500 . ?
C10 C11 1.402(6) . ?
C10 H10 0.9500 . ?
C11 C12 1.377(6) . ?
C11 C14 1.501(6) . ?
C12 C13 1.374(6) . ?
C12 H12 0.9500 . ?
C13 H13 0.9500 . ?
C14 C15 1.527(6) . ?
C14 H14A 0.9900 . ?
C14 H14B 0.9900 . ?
C15 C16 1.505(6) . ?
C15 H15A 0.9900 . ?
C15 H15B 0.9900 . ?
C16 C17 1.386(7) . ?
C16 C20 1.391(7) . ?
C17 C18 1.374(7) . ?
C17 H17 0.9500 . ?
C18 H18 0.9500 . ?
C19 C20 1.373(7) . ?
C19 H19 0.9500 . ?
C20 H20 0.9500 . ?
N4A C13A 1.344(5) . ?
N4A C9A 1.346(6) . ?
N5A C19A 1.333(6) . ?
N5A C18A 1.346(6) . ?
C9A C10A 1.375(6) . ?
C9A H9A 0.9500 . ?
C10A C11A 1.394(6) . ?
C10A H10A 0.9500 . ?
C11A C12A 1.392(6) . ?
C11A C14A 1.501(6) . ?
C12A C13A 1.375(6) . ?
C12A H12A 0.9500 . ?
C13A H13A 0.9500 . ?
C14A C15A 1.542(6) . ?
C14A H14C 0.9900 . ?
C14A H14D 0.9900 . ?
C15A C16A 1.501(6) . ?
C15A H15C 0.9900 . ?
C15A H15D 0.9900 . ?
C16A C17A 1.376(7) . ?
C16A C20A 1.397(7) . ?
C17A C18A 1.377(7) . ?
C17A H17A 0.9500 . ?
C18A H18A 0.9500 . ?
C19A C20A 1.375(7) . ?
C19A H19A 0.9500 . ?
C20A H20A 0.9500 . ?
N4B C9B 1.328(6) . ?
N4B C13B 1.353(6) . ?
C9B C10B 1.390(6) . ?
C9B H9B 0.9500 . ?
C10B C11B 1.380(7) . ?
C10B H10B 0.9500 . ?
C11B C12B 1.389(6) . ?
C11B C14B 1.522(6) . ?
C12B C13B 1.373(6) . ?
C12B H12B 0.9500 . ?
C13B H13B 0.9500 . ?
C14B C14B 1.499(9) 3_575 ?
C14B H14E 0.9900 . ?
C14B H14F 0.9900 . ?
N4C C9C 1.328(6) . ?
N4C C13C 1.343(6) . ?
C9C C10C 1.380(6) . ?
C9C H9C 0.9500 . ?
C10C C11C 1.381(6) . ?
C10C H10C 0.9500 . ?
C11C C12C 1.399(6) . ?
C11C C14C 1.502(6) . ?
C12C C13C 1.381(6) . ?
C12C H12C 0.9500 . ?
C13C H13C 0.9500 . ?
C14C C14C 1.527(8) 3_676 ?
C14C H14G 0.9900 . ?
C14C H14H 0.9900 . ?
O1S C1S 1.251(10) . ?
O1S' C1S 1.193(13) . ?
N1S C1S 1.333(9) . ?
N1S C3S 1.438(8) . ?
N1S C2S 1.478(9) . ?
C2S H2S1 0.9800 . ?
C2S H2S2 0.9800 . ?
C2S H2S3 0.9800 . ?
C3S H3S1 0.9800 . ?
C3S H3S2 0.9800 . ?
C3S H3S3 0.9800 . ?
O1W O1W 0.00(2) 1 ?
